data_4319527
loop_
_publ_author_name
'Nilkamal Maiti'
'Satyanarayan Pal'
'Surajit Chattopadhyay'

_publ_section_title
;
 Reaction of 2-(Phenylazo)aniline with Na2PdCl4: Formation of a
 2-(Phenylazo)imino Complex of Bivalent Palladium
;
_journal_name_full 'Inorganic Chemistry'
_journal_page_first 2204
_journal_page_last 2205
_journal_paper_doi 10.1021/ic000369p
_journal_volume 40
_journal_year 2001
_chemical_formula_sum 'C24 H20 N6 Pd'
_chemical_formula_weight 498.86
_chemical_name_systematic
; 
 ? 
;
_space_group_IT_number 14
_symmetry_cell_setting monoclinic
_symmetry_space_group_name_Hall '-P 2yn'
_symmetry_space_group_name_H-M 'P 1 21/n 1'
_atom_sites_solution_hydrogens geom
_atom_sites_solution_primary direct
_atom_sites_solution_secondary difmap
_audit_creation_method SHELXL-97
_cell_angle_alpha 90.00
_cell_angle_beta 95.877(13)
_cell_angle_gamma 90.00
_cell_formula_units_Z 2
_cell_length_a 6.2220(11)
_cell_length_b 14.8034(19)
_cell_length_c 11.1229(15)
_cell_measurement_temperature 293(2)
_cell_volume 1019.1(3)
_computing_structure_refinement 'SHELXL-97 (Sheldrick, 1997)'
_computing_structure_solution 'SHELXS-97 (Sheldrick, 1990)'
_diffrn_ambient_temperature 293(2)
_diffrn_measured_fraction_theta_full 0.962
_diffrn_measured_fraction_theta_max 0.962
_diffrn_radiation_monochromator graphite
_diffrn_radiation_source 'fine-focus sealed tube'
_diffrn_radiation_type MoK\a
_diffrn_radiation_wavelength 0.71073
_diffrn_reflns_av_R_equivalents 0.0000
_diffrn_reflns_av_sigmaI/netI 0.0196
_diffrn_reflns_limit_h_max 8
_diffrn_reflns_limit_h_min 0
_diffrn_reflns_limit_k_max 19
_diffrn_reflns_limit_k_min 0
_diffrn_reflns_limit_l_max 14
_diffrn_reflns_limit_l_min -14
_diffrn_reflns_number 2624
_diffrn_reflns_theta_full 27.45
_diffrn_reflns_theta_max 27.45
_diffrn_reflns_theta_min 2.30
_exptl_absorpt_coefficient_mu 0.935
_exptl_crystal_density_diffrn 1.626
_exptl_crystal_density_method 'not measured'
_exptl_crystal_F_000 504
_exptl_crystal_size_max 0.48
_exptl_crystal_size_mid 0.32
_exptl_crystal_size_min 0.20
_refine_diff_density_max 0.288
_refine_diff_density_min -0.747
_refine_diff_density_rms 0.093
_refine_ls_extinction_method none
_refine_ls_goodness_of_fit_ref 1.095
_refine_ls_hydrogen_treatment mixed
_refine_ls_matrix_type full
_refine_ls_number_parameters 142
_refine_ls_number_reflns 2322
_refine_ls_number_restraints 0
_refine_ls_restrained_S_all 1.095
_refine_ls_R_factor_all 0.0385
_refine_ls_R_factor_gt 0.0242
_refine_ls_shift/su_max 1.585
_refine_ls_shift/su_mean 0.353
_refine_ls_structure_factor_coef Fsqd
_refine_ls_weighting_details 'w=1/[\s^2^(Fo^2^)+(0.0451P)^2^+0.0734P] where P=(Fo^2^+2Fc^2^)/3'
_refine_ls_weighting_scheme calc
_refine_ls_wR_factor_gt 0.0646
_refine_ls_wR_factor_ref 0.0753
_reflns_number_gt 1672
_reflns_number_total 2322
_reflns_threshold_expression >2sigma(I)
_cod_data_source_file ic000369p.cif
_cod_data_source_block IC000369P
_cod_depositor_comments
;
The following automatic conversions were performed:

'_symmetry_cell_setting' value 'Monoclinic' changed to 'monoclinic'
according to the built-in table from CIF Core dictionary named
'cif_core.dic' version 2.4.1 from 2010-06-29.

Automatic conversion script
Id: cif_fix_values 1646 2011-03-28 12:23:43Z adriana 

The following automatic conversions were performed:

'_refine_ls_weighting_scheme' value 'calc
w=1/[\s^2^(Fo^2^)+(0.0451P)^2^+0.0734P] where P=(Fo^2^+2Fc^2^)/3' was
changed to 'calc'. New tag '_refine_ls_weighting_details' was
created. The value of the new tag was set to
'w=1/[\s^2^(Fo^2^)+(0.0451P)^2^+0.0734P] where P=(Fo^2^+2Fc^2^)/3'.

Automatic conversion script
Id: cif_fix_values 3143 2015-03-26 13:38:13Z robertas 
;
_cod_database_code 4319527

loop_
_symmetry_equiv_pos_as_xyz
'x, y, z'
'-x+1/2, y+1/2, -z+1/2'
'-x, -y, -z'
'x-1/2, -y-1/2, z-1/2'

loop_
_atom_site_label
_atom_site_type_symbol
_atom_site_fract_x
_atom_site_fract_y
_atom_site_fract_z
_atom_site_U_iso_or_equiv
_atom_site_adp_type
_atom_site_occupancy
_atom_site_calc_flag
_atom_site_refinement_flags
_atom_site_disorder_assembly
_atom_site_disorder_group
Pd Pd 0.0000 0.0000 0.5000 0.03054(10) Uani 1 d S . .
N3 N -0.0062(3) 0.11930(15) 0.41841(19) 0.0382(5) Uani 1 d . . .
H3 H -0.1293 0.1364 0.3837 0.046 Uiso 1 calc R . .
N1 N 0.2585(3) 0.04767(14) 0.60701(17) 0.0331(4) Uani 1 d . . .
N2 N 0.3919(3) 0.11046(14) 0.58494(18) 0.0344(4) Uani 1 d . . .
C1 C 0.3289(4) 0.00022(16) 0.7170(2) 0.0331(5) Uani 1 d . . .
C2 C 0.1813(5) -0.01693(18) 0.7999(3) 0.0408(6) Uani 1 d . . .
H2 H 0.0406 0.0048 0.7860 0.049 Uiso 1 calc R . .
C3 C 0.2439(5) -0.0662(2) 0.9027(2) 0.0495(7) Uani 1 d . . .
H3A H 0.1458 -0.0772 0.9588 0.059 Uiso 1 calc R . .
C4 C 0.4527(5) -0.0993(2) 0.9227(3) 0.0516(7) Uani 1 d . . .
H4 H 0.4938 -0.1339 0.9910 0.062 Uiso 1 calc R . .
C5 C 0.5998(5) -0.0810(2) 0.8412(3) 0.0477(7) Uani 1 d . . .
H5 H 0.7405 -0.1026 0.8555 0.057 Uiso 1 calc R . .
C6 C 0.5397(4) -0.03079(19) 0.7384(2) 0.0373(5) Uani 1 d . . .
H6 H 0.6397 -0.0179 0.6842 0.045 Uiso 1 calc R . .
C7 C 0.3555(4) 0.16720(16) 0.4893(2) 0.0330(5) Uani 1 d . . .
C8 C 0.5304(4) 0.2263(2) 0.4725(2) 0.0409(6) Uani 1 d . . .
H8 H 0.6576 0.2217 0.5238 0.049 Uiso 1 calc R . .
C9 C 0.5159(5) 0.2894(2) 0.3831(3) 0.0471(6) Uani 1 d . . .
H9 H 0.6345 0.3251 0.3704 0.057 Uiso 1 calc R . .
C10 C 0.3187(5) 0.30009(19) 0.3100(3) 0.0466(6) Uani 1 d . . .
H10 H 0.3072 0.3444 0.2504 0.056 Uiso 1 calc R . .
C11 C 0.1461(4) 0.24745(17) 0.3245(2) 0.0404(6) Uani 1 d . . .
H11 H 0.0168 0.2581 0.2770 0.048 Uiso 1 calc R . .
C12 C 0.1572(4) 0.17539(16) 0.4114(2) 0.0337(5) Uani 1 d . . .

loop_
_atom_site_aniso_label
_atom_site_aniso_U_11
_atom_site_aniso_U_22
_atom_site_aniso_U_33
_atom_site_aniso_U_23
_atom_site_aniso_U_13
_atom_site_aniso_U_12
Pd 0.02670(14) 0.02987(14) 0.03352(14) 0.00016(11) -0.00424(9) -0.00134(11)
N3 0.0337(10) 0.0362(11) 0.0419(11) 0.0028(9) -0.0086(9) -0.0004(9)
N1 0.0299(10) 0.0346(11) 0.0335(10) -0.0016(8) -0.0025(8) -0.0018(8)
N2 0.0324(10) 0.0339(11) 0.0356(10) -0.0019(9) -0.0028(8) -0.0036(8)
C1 0.0344(12) 0.0329(11) 0.0308(11) -0.0032(10) -0.0031(9) -0.0060(11)
C2 0.0354(13) 0.0463(17) 0.0401(13) -0.0020(10) 0.0010(10) -0.0033(10)
C3 0.0511(16) 0.0601(18) 0.0373(13) 0.0046(13) 0.0046(12) -0.0128(14)
C4 0.0590(18) 0.0528(18) 0.0400(14) 0.0122(13) -0.0090(13) -0.0060(14)
C5 0.0435(15) 0.0463(16) 0.0504(16) 0.0030(13) -0.0082(12) 0.0059(12)
C6 0.0335(13) 0.0388(12) 0.0387(13) -0.0005(11) -0.0007(10) -0.0002(11)
C7 0.0356(12) 0.0302(12) 0.0325(12) -0.0018(9) -0.0006(10) -0.0008(10)
C8 0.0399(14) 0.0389(14) 0.0428(14) -0.0007(11) -0.0018(11) -0.0056(11)
C9 0.0479(15) 0.0417(15) 0.0513(16) 0.0022(12) 0.0022(12) -0.0103(12)
C10 0.0613(17) 0.0330(14) 0.0446(14) 0.0050(11) 0.0009(13) -0.0043(13)
C11 0.0457(14) 0.0332(13) 0.0400(13) 0.0007(11) -0.0058(11) 0.0031(11)
C12 0.0370(12) 0.0284(11) 0.0346(12) -0.0033(9) -0.0014(10) 0.0009(10)

loop_
_atom_type_symbol
_atom_type_description
_atom_type_scat_dispersion_real
_atom_type_scat_dispersion_imag
_atom_type_scat_source
C C 0.0033 0.0016 'International Tables Vol C Tables 4.2.6.8 and 6.1.1.4'
H H 0.0000 0.0000 'International Tables Vol C Tables 4.2.6.8 and 6.1.1.4'
N N 0.0061 0.0033 'International Tables Vol C Tables 4.2.6.8 and 6.1.1.4'
Pd Pd -0.9988 1.0072 'International Tables Vol C Tables 4.2.6.8 and 6.1.1.4'

loop_
_geom_angle_atom_site_label_1
_geom_angle_atom_site_label_2
_geom_angle_atom_site_label_3
_geom_angle
_geom_angle_site_symmetry_1
_geom_angle_site_symmetry_3
_geom_angle_publ_flag
N3 Pd N3 180.0 3_556 . ?
N3 Pd N1 86.32(8) 3_556 3_556 ?
N3 Pd N1 93.68(8) . 3_556 ?
N3 Pd N1 93.68(8) 3_556 . ?
N3 Pd N1 86.32(8) . . ?
N1 Pd N1 180.0 3_556 . ?
C12 N3 Pd 127.40(17) . . ?
N2 N1 C1 111.64(19) . . ?
N2 N1 Pd 128.91(16) . . ?
C1 N1 Pd 118.89(15) . . ?
N1 N2 C7 122.5(2) . . ?
C6 C1 C2 120.2(2) . . ?
C6 C1 N1 120.5(2) . . ?
C2 C1 N1 119.2(2) . . ?
C3 C2 C1 119.8(3) . . ?
C2 C3 C4 120.1(3) . . ?
C5 C4 C3 120.0(3) . . ?
C4 C5 C6 120.5(3) . . ?
C5 C6 C1 119.4(3) . . ?
N2 C7 C8 114.5(2) . . ?
N2 C7 C12 126.1(2) . . ?
C8 C7 C12 119.3(2) . . ?
C9 C8 C7 121.6(2) . . ?
C8 C9 C10 119.2(3) . . ?
C11 C10 C9 121.5(3) . . ?
C10 C11 C12 121.7(3) . . ?
N3 C12 C7 122.0(2) . . ?
N3 C12 C11 121.5(2) . . ?
C7 C12 C11 116.6(2) . . ?

loop_
_geom_bond_atom_site_label_1
_geom_bond_atom_site_label_2
_geom_bond_distance
_geom_bond_site_symmetry_2
_geom_bond_publ_flag
Pd N3 1.984(2) 3_556 ?
Pd N3 1.984(2) . ?
Pd N1 2.0275(19) 3_556 ?
Pd N1 2.0275(19) . ?
N3 C12 1.321(3) . ?
N1 N2 1.286(3) . ?
N1 C1 1.439(3) . ?
N2 C7 1.357(3) . ?
C1 C6 1.387(4) . ?
C1 C2 1.390(4) . ?
C2 C3 1.379(4) . ?
C3 C4 1.385(4) . ?
C4 C5 1.380(4) . ?
C5 C6 1.382(4) . ?
C7 C8 1.424(4) . ?
C7 C12 1.438(3) . ?
C8 C9 1.360(4) . ?
C9 C10 1.410(4) . ?
C10 C11 1.349(4) . ?
C11 C12 1.437(3) . ?
